data_7038835
loop_
_publ_author_name
'Hazra, Susanta'
'Titi\<s, J\'an'
'Valigura, Du\<san'
'Bo\<ca, Roman'
'Mohanta, Sasankasekhar'

_publ_section_title
;
 Bis-phenoxido and bis-acetato bridged heteronuclear {Co(III)Dy(III)}
 single molecule magnets with two slow relaxation branches.
;
_journal_issue 17
_journal_name_full 'Dalton transactions (Cambridge, England : 2003)'
_journal_page_first 7510
_journal_page_last 7520
_journal_paper_doi 10.1039/c6dt00848h
_journal_volume 45
_journal_year 2016
_chemical_formula_sum 'C24 H28 Co Dy N4 O14'
_chemical_formula_weight 817.93
_space_group_crystal_system monoclinic
_space_group_IT_number 14
_space_group_name_Hall '-P 2yn'
_space_group_name_H-M_alt 'P 1 21/n 1'
_symmetry_space_group_name_Hall '-P 2yn'
_symmetry_space_group_name_H-M 'P 1 21/n 1'
_atom_sites_solution_hydrogens geom
_audit_creation_method SHELXL-2014/7
_audit_update_record
;
2016-03-02 deposited with the CCDC.
2016-03-18 downloaded from the CCDC.
;
_cell_angle_alpha 90
_cell_angle_beta 96.809(7)
_cell_angle_gamma 90
_cell_formula_units_Z 4
_cell_length_a 11.029(2)
_cell_length_b 14.281(3)
_cell_length_c 18.943(4)
_cell_measurement_reflns_used 8596
_cell_measurement_temperature 296(2)
_cell_measurement_theta_max 25.62
_cell_measurement_theta_min 2.34
_cell_volume 2962.6(10)
_computing_cell_refinement 'Bruker SAINT'
_computing_data_collection 'Bruker APEX2'
_computing_data_reduction 'Bruker SAINT'
_computing_molecular_graphics 'Bruker SHELXTL'
_computing_publication_material 'Bruker SHELXTL'
_computing_structure_refinement 'SHELXL-2014/7 (Sheldrick, 2014)'
_computing_structure_solution 'SHELXL-2014/7 (Sheldrick, 2014)'
_diffrn_ambient_temperature 296(2)
_diffrn_measured_fraction_theta_full 0.999
_diffrn_measured_fraction_theta_max 0.995
_diffrn_measurement_device_type 'Bruker APEX-II CCD'
_diffrn_measurement_method '\f and \w scans'
_diffrn_radiation_type MoK\a
_diffrn_radiation_wavelength 0.71073
_diffrn_reflns_av_R_equivalents 0.1148
_diffrn_reflns_av_unetI/netI 0.0474
_diffrn_reflns_Laue_measured_fraction_full 0.999
_diffrn_reflns_Laue_measured_fraction_max 0.995
_diffrn_reflns_limit_h_max 13
_diffrn_reflns_limit_h_min -13
_diffrn_reflns_limit_k_max 17
_diffrn_reflns_limit_k_min -16
_diffrn_reflns_limit_l_max 23
_diffrn_reflns_limit_l_min -23
_diffrn_reflns_number 65720
_diffrn_reflns_point_group_measured_fraction_full 0.999
_diffrn_reflns_point_group_measured_fraction_max 0.995
_diffrn_reflns_theta_full 25.242
_diffrn_reflns_theta_max 25.773
_diffrn_reflns_theta_min 2.344
_exptl_absorpt_coefficient_mu 3.137
_exptl_absorpt_correction_T_max 0.716
_exptl_absorpt_correction_T_min 0.584
_exptl_absorpt_correction_type multi-scan
_exptl_absorpt_process_details SADABS
_exptl_crystal_colour Brown
_exptl_crystal_density_diffrn 1.834
_exptl_crystal_description Needle
_exptl_crystal_F_000 1620
_exptl_crystal_size_max 0.200
_exptl_crystal_size_mid 0.130
_exptl_crystal_size_min 0.120
_refine_diff_density_max 0.617
_refine_diff_density_min -0.628
_refine_diff_density_rms 0.104
_refine_ls_extinction_method none
_refine_ls_goodness_of_fit_ref 1.034
_refine_ls_hydrogen_treatment constr
_refine_ls_matrix_type full
_refine_ls_number_parameters 401
_refine_ls_number_reflns 5656
_refine_ls_number_restraints 0
_refine_ls_restrained_S_all 1.034
_refine_ls_R_factor_all 0.0610
_refine_ls_R_factor_gt 0.0317
_refine_ls_shift/su_max 0.002
_refine_ls_shift/su_mean 0.000
_refine_ls_structure_factor_coef Fsqd
_refine_ls_weighting_details 'w=1/[\s^2^(Fo^2^)+(0.0215P)^2^+1.8161P] where P=(Fo^2^+2Fc^2^)/3'
_refine_ls_weighting_scheme calc
_refine_ls_wR_factor_gt 0.0515
_refine_ls_wR_factor_ref 0.0582
_reflns_Friedel_coverage 0.000
_reflns_number_gt 4186
_reflns_number_total 5656
_reflns_threshold_expression 'I > 2\s(I)'
_cod_data_source_file c6dt00848h2.cif
_cod_data_source_block Compound1
_cod_depositor_comments
;
The following automatic conversions were performed:

'_exptl_absorpt_correction_type' value 'Multi-scan' changed to
'multi-scan' according to
/usr/data/users/saulius/crontab/automatic-downloads/rss-feeds/RSC/lib/dictionaries/cif_core.dic
dictionary named 'cif_core.dic' version 2.4.2 from 2011-04-26.

Automatic conversion script
Id: cif_fix_values 4268 2015-11-12 08:31:59Z antanas 

 Adding full bibliography for 7038835--7038836.cif.
;
_cod_database_code 7038835
_shelx_shelxl_version_number 2014/7
_shelx_space_group_comment
;
The symmetry employed for this shelxl refinement is uniquely defined
by the following loop, which should always be used as a source of
symmetry information in preference to the above space-group names.
They are only intended as comments.
;
_shelx_estimated_absorpt_t_min 0.573
_shelx_estimated_absorpt_t_max 0.705

loop_
_space_group_symop_operation_xyz
'x, y, z'
'-x+1/2, y+1/2, -z+1/2'
'-x, -y, -z'
'x-1/2, -y-1/2, z-1/2'

loop_
_atom_site_label
_atom_site_type_symbol
_atom_site_fract_x
_atom_site_fract_y
_atom_site_fract_z
_atom_site_U_iso_or_equiv
_atom_site_adp_type
_atom_site_occupancy
_atom_site_site_symmetry_order
_atom_site_calc_flag
_atom_site_refinement_flags_posn
_atom_site_refinement_flags_adp
Dy1 Dy 0.48652(2) 0.66571(2) 0.22319(2) 0.02640(6) Uani 1 1 d . .
Co1 Co 0.30493(5) 0.63863(4) 0.34275(3) 0.02416(13) Uani 1 1 d . .
O7 O 0.1964(2) 0.72786(19) 0.29450(14) 0.0292(7) Uani 1 1 d . .
O2 O 0.3252(2) 0.57715(19) 0.25688(13) 0.0255(6) Uani 1 1 d . .
O5 O 0.4161(3) 0.5506(2) 0.39102(14) 0.0310(7) Uani 1 1 d . .
O6 O 0.5552(2) 0.5546(2) 0.31172(15) 0.0331(7) Uani 1 1 d . .
O1 O 0.4374(2) 0.72054(19) 0.33159(13) 0.0252(6) Uani 1 1 d . .
O8 O 0.3048(2) 0.7523(2) 0.20268(14) 0.0344(7) Uani 1 1 d . .
O10 O 0.4765(3) 0.7280(3) 0.09902(16) 0.0463(8) Uani 1 1 d . .
O9 O 0.5436(3) 0.8213(2) 0.18407(17) 0.0462(8) Uani 1 1 d . .
O3 O 0.6606(2) 0.7421(2) 0.30696(15) 0.0390(8) Uani 1 1 d . .
O4 O 0.3671(3) 0.5584(2) 0.12912(14) 0.0367(7) Uani 1 1 d . .
O12 O 0.6498(3) 0.5976(3) 0.17697(17) 0.0527(10) Uani 1 1 d . .
N2 N 0.1677(3) 0.5649(2) 0.35651(17) 0.0304(8) Uani 1 1 d . .
N1 N 0.2825(3) 0.6938(2) 0.43081(17) 0.0316(9) Uani 1 1 d . .
N3 N 0.5096(4) 0.8093(3) 0.1181(2) 0.0469(11) Uani 1 1 d . .
O11 O 0.5103(4) 0.8741(3) 0.0763(2) 0.0826(14) Uani 1 1 d . .
C23 C 0.2151(4) 0.7666(3) 0.2360(2) 0.0288(10) Uani 1 1 d . .
C10 C 0.0972(4) 0.5231(3) 0.3082(2) 0.0352(11) Uani 1 1 d . .
H10 H 0.0275 0.4942 0.3212 0.042 Uiso 1 1 calc R U
C16 C 0.2311(4) 0.5437(3) 0.2131(2) 0.0266(9) Uani 1 1 d . .
C11 C 0.1193(4) 0.5179(3) 0.2345(2) 0.0319(10) Uani 1 1 d . .
C21 C 0.5173(4) 0.5282(3) 0.3685(2) 0.0337(10) Uani 1 1 d . .
C1 C 0.5179(4) 0.7415(3) 0.3876(2) 0.0273(9) Uani 1 1 d . .
C7 C 0.3629(4) 0.7371(3) 0.4719(2) 0.0354(11) Uani 1 1 d . .
H7 H 0.3410 0.7594 0.5147 0.042 Uiso 1 1 calc R U
C15 C 0.2509(4) 0.5320(3) 0.1422(2) 0.0308(10) Uani 1 1 d . .
C12 C 0.0273(4) 0.4829(3) 0.1837(3) 0.0425(12) Uani 1 1 d . .
H12 H -0.0474 0.4651 0.1976 0.051 Uiso 1 1 calc R U
C24 C 0.1198(4) 0.8346(4) 0.2065(2) 0.0472(12) Uani 1 1 d . .
H24A H 0.1468 0.8664 0.1665 0.071 Uiso 1 1 calc R U
H24B H 0.1060 0.8795 0.2424 0.071 Uiso 1 1 calc R U
H24C H 0.0453 0.8017 0.1915 0.071 Uiso 1 1 calc R U
C9 C 0.1365(4) 0.5712(3) 0.4296(2) 0.0425(12) Uani 1 1 d . .
H9A H 0.1868 0.5290 0.4607 0.051 Uiso 1 1 calc R U
H9B H 0.0513 0.5556 0.4313 0.051 Uiso 1 1 calc R U
C8 C 0.1611(4) 0.6718(4) 0.4515(2) 0.0446(12) Uani 1 1 d . .
H8A H 0.0996 0.7128 0.4272 0.054 Uiso 1 1 calc R U
H8B H 0.1607 0.6790 0.5023 0.054 Uiso 1 1 calc R U
C6 C 0.4851(4) 0.7537(3) 0.4566(2) 0.0341(10) Uani 1 1 d . .
C2 C 0.6403(4) 0.7549(3) 0.3769(2) 0.0340(10) Uani 1 1 d . .
C14 C 0.1600(4) 0.4983(3) 0.0931(2) 0.0407(11) Uani 1 1 d . .
H14A H 0.1740 0.4910 0.0459 0.049 Uiso 1 1 calc R U
C19 C 0.4180(4) 0.5121(3) 0.0714(2) 0.0432(12) Uani 1 1 d . .
H19A H 0.4932 0.5431 0.0629 0.052 Uiso 1 1 calc R U
H19B H 0.3611 0.5168 0.0284 0.052 Uiso 1 1 calc R U
C13 C 0.0470(4) 0.4749(3) 0.1138(2) 0.0467(13) Uani 1 1 d . .
H13 H -0.0154 0.4539 0.0802 0.056 Uiso 1 1 calc R U
C5 C 0.5742(5) 0.7797(3) 0.5117(2) 0.0458(13) Uani 1 1 d . .
H5 H 0.5522 0.7897 0.5571 0.055 Uiso 1 1 calc R U
C3 C 0.7263(4) 0.7785(4) 0.4324(3) 0.0523(14) Uani 1 1 d . .
H3 H 0.8074 0.7864 0.4246 0.063 Uiso 1 1 calc R U
C22 C 0.5973(5) 0.4636(4) 0.4159(3) 0.0594(15) Uani 1 1 d . .
H22A H 0.6437 0.4249 0.3875 0.089 Uiso 1 1 calc R U
H22B H 0.5474 0.4247 0.4421 0.089 Uiso 1 1 calc R U
H22C H 0.6519 0.4997 0.4485 0.089 Uiso 1 1 calc R U
C17 C 0.7817(4) 0.7636(4) 0.2875(3) 0.0592(16) Uani 1 1 d . .
H17A H 0.8136 0.8192 0.3126 0.071 Uiso 1 1 calc R U
H17B H 0.7764 0.7759 0.2369 0.071 Uiso 1 1 calc R U
C4 C 0.6930(5) 0.7908(4) 0.5000(3) 0.0575(15) Uani 1 1 d . .
H4 H 0.7517 0.8066 0.5374 0.069 Uiso 1 1 calc R U
C20 C 0.4433(6) 0.4114(4) 0.0883(3) 0.081(2) Uani 1 1 d . .
H20A H 0.5067 0.4067 0.1275 0.121 Uiso 1 1 calc R U
H20B H 0.4690 0.3806 0.0475 0.121 Uiso 1 1 calc R U
H20C H 0.3705 0.3820 0.1008 0.121 Uiso 1 1 calc R U
C18 C 0.8663(5) 0.6816(6) 0.3066(4) 0.102(3) Uani 1 1 d . .
H18A H 0.8827 0.6767 0.3573 0.153 Uiso 1 1 calc R U
H18B H 0.9415 0.6912 0.2867 0.153 Uiso 1 1 calc R U
H18C H 0.8283 0.6250 0.2877 0.153 Uiso 1 1 calc R U
N4 N 0.7151(4) 0.6143(5) 0.1268(2) 0.0642(14) Uani 1 1 d . .
O13 O 0.7585(5) 0.6937(4) 0.1222(3) 0.1027(18) Uani 1 1 d . .
O14 O 0.7339(4) 0.5505(4) 0.0868(2) 0.1082(19) Uani 1 1 d . .

loop_
_atom_site_aniso_label
_atom_site_aniso_U_11
_atom_site_aniso_U_22
_atom_site_aniso_U_33
_atom_site_aniso_U_23
_atom_site_aniso_U_13
_atom_site_aniso_U_12
Dy1 0.02601(10) 0.03342(12) 0.02051(9) 0.00213(10) 0.00584(7) 0.00203(11)
Co1 0.0271(3) 0.0271(3) 0.0188(3) 0.0004(2) 0.0051(2) -0.0027(2)
O7 0.0262(15) 0.0357(18) 0.0266(16) 0.0006(13) 0.0070(12) 0.0036(13)
O2 0.0260(15) 0.0307(17) 0.0191(14) -0.0039(12) 0.0006(12) -0.0022(13)
O5 0.0364(17) 0.0329(18) 0.0232(15) 0.0038(13) 0.0015(13) 0.0001(14)
O6 0.0295(16) 0.0391(19) 0.0307(17) 0.0054(14) 0.0028(13) 0.0053(14)
O1 0.0235(15) 0.0303(17) 0.0216(14) -0.0019(12) 0.0015(12) -0.0046(12)
O8 0.0319(17) 0.0427(19) 0.0293(16) 0.0093(14) 0.0069(13) 0.0086(14)
O10 0.059(2) 0.047(2) 0.0336(18) 0.0041(16) 0.0113(16) 0.0131(18)
O9 0.051(2) 0.045(2) 0.044(2) 0.0053(17) 0.0120(16) -0.0029(17)
O3 0.0264(16) 0.055(2) 0.0362(18) -0.0014(15) 0.0051(13) -0.0093(15)
O4 0.0413(18) 0.046(2) 0.0242(16) -0.0103(14) 0.0084(13) -0.0003(15)
O12 0.044(2) 0.080(3) 0.0372(19) 0.0066(18) 0.0198(16) 0.0199(18)
N2 0.036(2) 0.030(2) 0.0262(19) 0.0017(16) 0.0106(16) -0.0050(17)
N1 0.040(2) 0.031(2) 0.0252(19) 0.0005(16) 0.0103(16) -0.0072(17)
N3 0.055(3) 0.045(3) 0.047(3) 0.012(2) 0.031(2) 0.019(2)
O11 0.141(4) 0.054(3) 0.065(3) 0.038(2) 0.062(3) 0.039(3)
C23 0.030(2) 0.028(2) 0.028(2) -0.0029(19) 0.0017(19) 0.0026(19)
C10 0.037(3) 0.033(3) 0.037(3) 0.007(2) 0.009(2) -0.004(2)
C16 0.032(2) 0.019(2) 0.028(2) 0.0017(18) 0.0000(19) 0.0008(19)
C11 0.032(2) 0.030(3) 0.033(2) -0.004(2) 0.0002(19) -0.001(2)
C21 0.040(3) 0.028(3) 0.030(2) 0.000(2) -0.009(2) 0.000(2)
C1 0.035(2) 0.023(2) 0.023(2) 0.0020(18) -0.0011(18) -0.0033(19)
C7 0.053(3) 0.033(3) 0.021(2) -0.004(2) 0.011(2) -0.005(2)
C15 0.034(2) 0.032(3) 0.025(2) -0.0014(19) 0.0008(19) 0.001(2)
C12 0.033(3) 0.040(3) 0.053(3) -0.004(2) -0.001(2) -0.011(2)
C24 0.045(3) 0.049(3) 0.048(3) 0.010(3) 0.007(2) 0.018(3)
C9 0.043(3) 0.054(3) 0.033(3) 0.002(2) 0.016(2) -0.013(2)
C8 0.047(3) 0.054(3) 0.037(3) -0.008(3) 0.023(2) -0.010(3)
C6 0.048(3) 0.029(3) 0.024(2) -0.0016(19) 0.000(2) -0.005(2)
C2 0.033(3) 0.033(3) 0.035(3) -0.003(2) 0.001(2) -0.004(2)
C14 0.050(3) 0.041(3) 0.030(2) -0.009(2) -0.004(2) -0.001(2)
C19 0.057(3) 0.051(3) 0.025(2) -0.012(2) 0.021(2) 0.000(3)
C13 0.048(3) 0.045(3) 0.043(3) -0.006(2) -0.013(2) -0.008(2)
C5 0.066(4) 0.045(3) 0.025(2) -0.002(2) -0.003(2) -0.012(3)
C3 0.038(3) 0.059(4) 0.057(4) -0.004(3) -0.010(2) -0.011(3)
C22 0.063(4) 0.068(4) 0.045(3) 0.016(3) -0.003(3) 0.016(3)
C17 0.027(3) 0.086(4) 0.067(4) -0.005(3) 0.015(3) -0.010(3)
C4 0.062(4) 0.064(4) 0.040(3) -0.011(3) -0.018(3) -0.018(3)
C20 0.103(5) 0.059(4) 0.090(5) 0.012(4) 0.052(4) 0.027(4)
C18 0.051(4) 0.149(8) 0.104(6) -0.015(5) 0.002(4) 0.019(5)
N4 0.043(3) 0.108(5) 0.043(3) -0.005(3) 0.008(2) 0.016(3)
O13 0.117(4) 0.123(5) 0.078(3) 0.009(3) 0.053(3) -0.010(4)
O14 0.069(3) 0.186(5) 0.074(3) -0.070(4) 0.025(2) 0.003(3)

loop_
_atom_type_symbol
_atom_type_description
_atom_type_scat_dispersion_real
_atom_type_scat_dispersion_imag
_atom_type_scat_source
C C 0.0033 0.0016 'International Tables Vol C Tables 4.2.6.8 and 6.1.1.4'
H H 0.0000 0.0000 'International Tables Vol C Tables 4.2.6.8 and 6.1.1.4'
N N 0.0061 0.0033 'International Tables Vol C Tables 4.2.6.8 and 6.1.1.4'
O O 0.0106 0.0060 'International Tables Vol C Tables 4.2.6.8 and 6.1.1.4'
Co Co 0.3494 0.9721 'International Tables Vol C Tables 4.2.6.8 and 6.1.1.4'
Dy Dy -0.1892 4.4098 'International Tables Vol C Tables 4.2.6.8 and 6.1.1.4'

loop_
_geom_angle_atom_site_label_1
_geom_angle_atom_site_label_2
_geom_angle_atom_site_label_3
_geom_angle
O12 Dy1 O1 138.78(10)
O12 Dy1 O2 121.98(11)
O1 Dy1 O2 71.04(9)
O12 Dy1 O8 148.02(10)
O1 Dy1 O8 71.60(9)
O2 Dy1 O8 70.56(10)
O12 Dy1 O6 77.74(10)
O1 Dy1 O6 71.82(9)
O2 Dy1 O6 68.46(9)
O8 Dy1 O6 131.71(9)
O12 Dy1 O9 91.59(12)
O1 Dy1 O9 93.27(10)
O2 Dy1 O9 143.78(10)
O8 Dy1 O9 73.55(10)
O6 Dy1 O9 138.67(10)
O12 Dy1 O10 75.12(11)
O1 Dy1 O10 136.22(10)
O2 Dy1 O10 119.95(10)
O8 Dy1 O10 73.49(10)
O6 Dy1 O10 151.42(10)
O9 Dy1 O10 51.52(11)
O12 Dy1 O3 81.64(11)
O1 Dy1 O3 63.17(9)
O2 Dy1 O3 126.61(9)
O8 Dy1 O3 115.90(10)
O6 Dy1 O3 72.30(10)
O9 Dy1 O3 66.64(10)
O10 Dy1 O3 111.95(11)
O12 Dy1 O4 81.11(11)
O1 Dy1 O4 130.96(9)
O2 Dy1 O4 61.65(9)
O8 Dy1 O4 81.00(10)
O6 Dy1 O4 100.63(10)
O9 Dy1 O4 117.20(10)
O10 Dy1 O4 66.53(11)
O3 Dy1 O4 162.42(9)
O12 Dy1 N3 84.36(11)
O1 Dy1 N3 114.76(11)
O2 Dy1 N3 134.87(11)
O8 Dy1 N3 69.84(10)
O6 Dy1 N3 156.47(11)
O9 Dy1 N3 25.93(11)
O10 Dy1 N3 25.71(11)
O3 Dy1 N3 90.21(12)
O4 Dy1 N3 91.45(12)
O12 Dy1 Co1 142.59(9)
O1 Dy1 Co1 35.72(6)
O2 Dy1 Co1 35.33(6)
O8 Dy1 Co1 65.78(7)
O6 Dy1 Co1 66.07(7)
O9 Dy1 Co1 121.71(7)
O10 Dy1 Co1 137.85(7)
O3 Dy1 Co1 95.60(6)
O4 Dy1 Co1 96.03(6)
N3 Dy1 Co1 133.05(7)
O2 Co1 N2 92.21(13)
O2 Co1 N1 176.86(13)
N2 Co1 N1 85.38(14)
O2 Co1 O1 91.11(11)
N2 Co1 O1 175.80(13)
N1 Co1 O1 91.40(13)
O2 Co1 O7 91.70(11)
N2 Co1 O7 88.33(13)
N1 Co1 O7 90.23(14)
O1 Co1 O7 89.00(12)
O2 Co1 O5 88.37(12)
N2 Co1 O5 92.64(14)
N1 Co1 O5 89.75(14)
O1 Co1 O5 90.04(12)
O7 Co1 O5 179.03(12)
O2 Co1 Dy1 45.70(8)
N2 Co1 Dy1 137.75(10)
N1 Co1 Dy1 136.83(11)
O1 Co1 Dy1 45.43(8)
O7 Co1 Dy1 89.44(8)
O5 Co1 Dy1 89.92(8)
C23 O7 Co1 123.3(2)
C16 O2 Co1 122.6(2)
C16 O2 Dy1 125.8(2)
Co1 O2 Dy1 98.97(11)
C21 O5 Co1 122.6(3)
C21 O6 Dy1 134.1(3)
C1 O1 Co1 119.8(2)
C1 O1 Dy1 125.2(2)
Co1 O1 Dy1 98.84(11)
C23 O8 Dy1 135.5(3)
N3 O10 Dy1 94.5(3)
N3 O9 Dy1 96.8(3)
C2 O3 C17 118.1(3)
C2 O3 Dy1 116.9(2)
C17 O3 Dy1 124.7(3)
C15 O4 C19 117.5(3)
C15 O4 Dy1 116.3(2)
C19 O4 Dy1 125.4(3)
N4 O12 Dy1 137.3(3)
C10 N2 C9 120.9(4)
C10 N2 Co1 126.3(3)
C9 N2 Co1 112.2(3)
C7 N1 C8 122.2(4)
C7 N1 Co1 126.2(3)
C8 N1 Co1 111.4(3)
O11 N3 O10 122.6(5)
O11 N3 O9 120.8(5)
O10 N3 O9 116.6(4)
O11 N3 Dy1 173.8(3)
O10 N3 Dy1 59.7(2)
O9 N3 Dy1 57.2(2)
O8 C23 O7 125.9(4)
O8 C23 C24 118.8(4)
O7 C23 C24 115.3(4)
N2 C10 C11 123.8(4)
N2 C10 H10 118.1
C11 C10 H10 118.1
O2 C16 C11 124.3(4)
O2 C16 C15 116.2(4)
C11 C16 C15 119.4(4)
C16 C11 C12 119.3(4)
C16 C11 C10 121.5(4)
C12 C11 C10 119.2(4)
O6 C21 O5 127.0(4)
O6 C21 C22 117.7(4)
O5 C21 C22 115.3(4)
O1 C1 C2 118.5(3)
O1 C1 C6 123.1(4)
C2 C1 C6 118.4(4)
N1 C7 C6 124.2(4)
N1 C7 H7 117.9
C6 C7 H7 117.9
C14 C15 O4 126.2(4)
C14 C15 C16 120.7(4)
O4 C15 C16 113.1(3)
C13 C12 C11 120.4(4)
C13 C12 H12 119.8
C11 C12 H12 119.8
C23 C24 H24A 109.5
C23 C24 H24B 109.5
H24A C24 H24B 109.5
C23 C24 H24C 109.5
H24A C24 H24C 109.5
H24B C24 H24C 109.5
N2 C9 C8 105.2(3)
N2 C9 H9A 110.7
C8 C9 H9A 110.7
N2 C9 H9B 110.7
C8 C9 H9B 110.7
H9A C9 H9B 108.8
N1 C8 C9 105.6(4)
N1 C8 H8A 110.6
C9 C8 H8A 110.6
N1 C8 H8B 110.6
C9 C8 H8B 110.6
H8A C8 H8B 108.7
C5 C6 C1 119.4(4)
C5 C6 C7 119.2(4)
C1 C6 C7 121.3(4)
C3 C2 O3 126.3(4)
C3 C2 C1 120.9(4)
O3 C2 C1 112.9(4)
C15 C14 C13 120.0(4)
C15 C14 H14A 120.0
C13 C14 H14A 120.0
O4 C19 C20 110.9(4)
O4 C19 H19A 109.5
C20 C19 H19A 109.5
O4 C19 H19B 109.5
C20 C19 H19B 109.5
H19A C19 H19B 108.0
C12 C13 C14 120.1(4)
C12 C13 H13 119.9
C14 C13 H13 119.9
C4 C5 C6 120.9(4)
C4 C5 H5 119.6
C6 C5 H5 119.6
C2 C3 C4 120.3(5)
C2 C3 H3 119.9
C4 C3 H3 119.9
C21 C22 H22A 109.5
C21 C22 H22B 109.5
H22A C22 H22B 109.5
C21 C22 H22C 109.5
H22A C22 H22C 109.5
H22B C22 H22C 109.5
O3 C17 C18 109.5(5)
O3 C17 H17A 109.8
C18 C17 H17A 109.8
O3 C17 H17B 109.8
C18 C17 H17B 109.8
H17A C17 H17B 108.2
C5 C4 C3 120.1(5)
C5 C4 H4 119.9
C3 C4 H4 119.9
C19 C20 H20A 109.5
C19 C20 H20B 109.5
H20A C20 H20B 109.5
C19 C20 H20C 109.5
H20A C20 H20C 109.5
H20B C20 H20C 109.5
C17 C18 H18A 109.5
C17 C18 H18B 109.5
H18A C18 H18B 109.5
C17 C18 H18C 109.5
H18A C18 H18C 109.5
H18B C18 H18C 109.5
O14 N4 O13 123.0(5)
O14 N4 O12 118.3(6)
O13 N4 O12 118.7(5)

loop_
_geom_bond_atom_site_label_1
_geom_bond_atom_site_label_2
_geom_bond_distance
Dy1 O12 2.309(3)
Dy1 O1 2.321(2)
Dy1 O2 2.333(3)
Dy1 O8 2.348(3)
Dy1 O6 2.367(3)
Dy1 O9 2.448(3)
Dy1 O10 2.505(3)
Dy1 O3 2.583(3)
Dy1 O4 2.589(3)
Dy1 N3 2.891(4)
Dy1 Co1 3.2195(7)
Co1 O2 1.885(3)
Co1 N2 1.887(3)
Co1 N1 1.888(3)
Co1 O1 1.902(3)
Co1 O7 1.906(3)
Co1 O5 1.912(3)
O7 C23 1.277(5)
O2 C16 1.337(5)
O5 C21 1.282(5)
O6 C21 1.257(5)
O1 C1 1.335(5)
O8 C23 1.251(5)
O10 N3 1.258(5)
O9 N3 1.273(5)
O3 C2 1.382(5)
O3 C17 1.459(5)
O4 C15 1.387(5)
O4 C19 1.447(5)
O12 N4 1.281(5)
N2 C10 1.277(5)
N2 C9 1.469(5)
N1 C7 1.269(5)
N1 C8 1.473(5)
N3 O11 1.218(5)
C23 C24 1.491(6)
C10 C11 1.449(6)
C10 H10 0.9300
C16 C11 1.392(5)
C16 C15 1.396(5)
C11 C12 1.404(6)
C21 C22 1.500(6)
C1 C2 1.403(6)
C1 C6 1.407(5)
C7 C6 1.431(6)
C7 H7 0.9300
C15 C14 1.372(6)
C12 C13 1.372(6)
C12 H12 0.9300
C24 H24A 0.9600
C24 H24B 0.9600
C24 H24C 0.9600
C9 C8 1.510(6)
C9 H9A 0.9700
C9 H9B 0.9700
C8 H8A 0.9700
C8 H8B 0.9700
C6 C5 1.397(6)
C2 C3 1.372(6)
C14 C13 1.391(6)
C14 H14A 0.9300
C19 C20 1.493(7)
C19 H19A 0.9700
C19 H19B 0.9700
C13 H13 0.9300
C5 C4 1.364(7)
C5 H5 0.9300
C3 C4 1.384(7)
C3 H3 0.9300
C22 H22A 0.9600
C22 H22B 0.9600
C22 H22C 0.9600
C17 C18 1.515(8)
C17 H17A 0.9700
C17 H17B 0.9700
C4 H4 0.9300
C20 H20A 0.9600
C20 H20B 0.9600
C20 H20C 0.9600
C18 H18A 0.9600
C18 H18B 0.9600
C18 H18C 0.9600
N4 O14 1.219(6)
N4 O13 1.237(7)

loop_
_geom_hbond_atom_site_label_D
_geom_hbond_atom_site_label_H
_geom_hbond_atom_site_label_A
_geom_hbond_distance_DH
_geom_hbond_distance_HA
_geom_hbond_distance_DA
_geom_hbond_angle_DHA
_geom_hbond_site_symmetry_A
C10 H10 O9 0.93 2.59 3.284(5) 131.9 2_545
C7 H7 O13 0.93 2.42 3.344(6) 172.3 4_576
C8 H8B O11 0.97 2.42 3.119(5) 128.8 4_576
C17 H17B O13 0.97 2.46 3.269(7) 141.0 .
